data_7208702
loop_
_publ_author_name
'Cheng, P.-C.'
'Tseng, F.-S.'
'Yeh, C.-T.'
'Chang, T.-G.'
'Kao, C.-C.'
'Lin, C.-H.'
'Liu, W.-R.'
'Chen, J.-S.'
'Zima, V.'

_publ_section_title
;
 Synthesis, structures, and properties of alkali and alkaline earth
 coordination polymers based on V-shaped ligand
;
_journal_issue 20
_journal_name_full CrystEngComm
_journal_page_first 6812
_journal_paper_doi 10.1039/c2ce25589h
_journal_volume 14
_journal_year 2012
_chemical_formula_moiety 'C14 H9 O5 Rb'
_chemical_formula_sum 'C14 H9 O5 Rb'
_chemical_formula_weight 342.68
_chemical_name_systematic
;
?
;
_space_group_IT_number 52
_symmetry_cell_setting orthorhombic
_symmetry_space_group_name_Hall '-P 2a 2bc'
_symmetry_space_group_name_H-M 'P n n a'
_atom_sites_solution_hydrogens geom
_atom_sites_solution_primary direct
_atom_sites_solution_secondary difmap
_audit_creation_method SHELXL-97
_cell_angle_alpha 90.00
_cell_angle_beta 90.00
_cell_angle_gamma 90.00
_cell_formula_units_Z 4
_cell_length_a 6.3248(2)
_cell_length_b 28.4469(9)
_cell_length_c 7.0194(2)
_cell_measurement_reflns_used 5256
_cell_measurement_temperature 295(2)
_cell_measurement_theta_max 28.2828
_cell_measurement_theta_min 2.8642
_cell_volume 1262.94(7)
_computing_cell_refinement 'SAINT V7.68A (Bruker AXS, 2009)'
_computing_data_collection 'APEX2 (Bruker AXS, 2010)'
_computing_data_reduction 'SAINT V7.68A (Bruker AXS, 2009)'
_computing_molecular_graphics 'SHELXTL (Sheldrick, 2008)'
_computing_publication_material SHELXTL
_computing_structure_refinement 'SHELXL-97 (Sheldrick, 2008)'
_computing_structure_solution 'SHELXS-97 (Sheldrick, 2008)'
_diffrn_ambient_temperature 295(2)
_diffrn_detector_area_resol_mean 8.3333
_diffrn_measured_fraction_theta_full 0.993
_diffrn_measured_fraction_theta_max 0.993
_diffrn_measurement_device_type 'Bruker APEX-II CCD'
_diffrn_measurement_method '\f and \w scans'
_diffrn_radiation_monochromator graphite
_diffrn_radiation_source 'fine-focus sealed tube'
_diffrn_radiation_type MoK\a
_diffrn_radiation_wavelength 0.71073
_diffrn_reflns_av_R_equivalents 0.0363
_diffrn_reflns_av_sigmaI/netI 0.0265
_diffrn_reflns_limit_h_max 8
_diffrn_reflns_limit_h_min -8
_diffrn_reflns_limit_k_max 28
_diffrn_reflns_limit_k_min -37
_diffrn_reflns_limit_l_max 9
_diffrn_reflns_limit_l_min -9
_diffrn_reflns_number 10980
_diffrn_reflns_theta_full 28.33
_diffrn_reflns_theta_max 28.33
_diffrn_reflns_theta_min 2.86
_exptl_absorpt_coefficient_mu 3.937
_exptl_absorpt_correction_T_max 0.6087
_exptl_absorpt_correction_T_min 0.3847
_exptl_absorpt_correction_type multi-scan
_exptl_absorpt_process_details 'SADABS V2008/1 (Bruker AXS)'
_exptl_crystal_colour colourless
_exptl_crystal_density_diffrn 1.802
_exptl_crystal_density_method 'not measured'
_exptl_crystal_description lamellar
_exptl_crystal_F_000 680
_exptl_crystal_size_max 0.30
_exptl_crystal_size_mid 0.20
_exptl_crystal_size_min 0.14
_refine_diff_density_max 0.418
_refine_diff_density_min -0.374
_refine_diff_density_rms 0.062
_refine_ls_extinction_method none
_refine_ls_goodness_of_fit_ref 1.075
_refine_ls_hydrogen_treatment constr
_refine_ls_matrix_type full
_refine_ls_number_parameters 92
_refine_ls_number_reflns 1574
_refine_ls_number_restraints 0
_refine_ls_restrained_S_all 1.075
_refine_ls_R_factor_all 0.0431
_refine_ls_R_factor_gt 0.0273
_refine_ls_shift/su_max 0.000
_refine_ls_shift/su_mean 0.000
_refine_ls_structure_factor_coef Fsqd
_refine_ls_weighting_details 'calc w=1/[\s^2^(Fo^2^)+(0.0409P)^2^+0.0000P] where P=(Fo^2^+2Fc^2^)/3'
_refine_ls_weighting_scheme calc
_refine_ls_wR_factor_gt 0.0679
_refine_ls_wR_factor_ref 0.0733
_reflns_number_gt 1198
_reflns_number_total 1574
_reflns_threshold_expression >2sigma(I)
_cod_data_source_file c2ce25589h.txt
_cod_data_source_block 4
_cod_database_code 7208702

loop_
_symmetry_equiv_pos_as_xyz
'x, y, z'
'-x+1/2, -y, z'
'x, -y+1/2, -z+1/2'
'-x+1/2, y+1/2, -z+1/2'
'-x, -y, -z'
'x-1/2, y, -z'
'-x, y-1/2, z-1/2'
'x-1/2, -y-1/2, z-1/2'

loop_
_atom_site_label
_atom_site_type_symbol
_atom_site_fract_x
_atom_site_fract_y
_atom_site_fract_z
_atom_site_U_iso_or_equiv
_atom_site_adp_type
_atom_site_occupancy
_atom_site_symmetry_multiplicity
_atom_site_calc_flag
_atom_site_refinement_flags
Rb1 Rb -0.2500 0.0000 0.28562(4) 0.03421(12) Uani 1 2 d S
O1 O -0.6663(2) -0.03899(4) 0.14818(19) 0.0317(3) Uani 1 1 d .
H1 H -0.7287 -0.0138 0.1563 0.048 Uiso 0.50 1 d PR
O2 O -0.8930(2) -0.05883(4) 0.37658(19) 0.0364(3) Uani 1 1 d .
O3 O -0.3889(3) -0.2500 0.2500 0.0276(4) Uani 1 2 d S
C1 C -0.7497(3) -0.06882(7) 0.2654(3) 0.0240(4) Uani 1 1 d .
C2 C -0.6602(3) -0.11729(6) 0.2567(2) 0.0212(4) Uani 1 1 d .
C3 C -0.4713(3) -0.12646(6) 0.1630(2) 0.0249(4) Uani 1 1 d .
H3A H -0.4002 -0.1021 0.1023 0.030 Uiso 1 1 calc R
C4 C -0.3876(3) -0.17119(6) 0.1586(2) 0.0250(4) Uani 1 1 d .
H4A H -0.2604 -0.1769 0.0962 0.030 Uiso 1 1 calc R
C5 C -0.4939(3) -0.20737(5) 0.2475(2) 0.0223(4) Uani 1 1 d .
C6 C -0.6843(3) -0.19947(6) 0.3409(3) 0.0266(4) Uani 1 1 d .
H6A H -0.7564 -0.2241 0.3993 0.032 Uiso 1 1 calc R
C7 C -0.7642(3) -0.15422(7) 0.3452(3) 0.0266(4) Uani 1 1 d .
H7A H -0.8905 -0.1484 0.4089 0.032 Uiso 1 1 calc R

loop_
_atom_site_aniso_label
_atom_site_aniso_U_11
_atom_site_aniso_U_22
_atom_site_aniso_U_33
_atom_site_aniso_U_23
_atom_site_aniso_U_13
_atom_site_aniso_U_12
Rb1 0.02444(17) 0.0405(2) 0.03774(19) 0.000 0.000 0.00372(11)
O1 0.0367(7) 0.0145(6) 0.0440(7) 0.0022(6) 0.0062(7) 0.0036(6)
O2 0.0375(8) 0.0290(7) 0.0428(8) 0.0002(6) 0.0118(7) 0.0108(6)
O3 0.0296(10) 0.0108(8) 0.0425(10) 0.0008(7) 0.000 0.000
C1 0.0265(10) 0.0189(9) 0.0268(9) -0.0032(7) -0.0029(8) 0.0019(7)
C2 0.0243(9) 0.0173(9) 0.0220(8) -0.0009(7) -0.0010(7) -0.0002(8)
C3 0.0300(10) 0.0158(8) 0.0287(8) 0.0022(7) 0.0065(8) -0.0037(7)
C4 0.0262(9) 0.0180(8) 0.0307(9) -0.0009(7) 0.0063(8) 0.0019(7)
C5 0.0297(10) 0.0136(8) 0.0237(8) -0.0024(7) -0.0024(7) 0.0022(7)
C6 0.0334(10) 0.0171(9) 0.0292(9) 0.0030(8) 0.0063(9) -0.0030(8)
C7 0.0288(10) 0.0218(10) 0.0293(9) -0.0001(8) 0.0062(8) 0.0019(7)

loop_
_atom_type_symbol
_atom_type_description
_atom_type_scat_dispersion_real
_atom_type_scat_dispersion_imag
_atom_type_scat_source
C C 0.0033 0.0016 'International Tables Vol C Tables 4.2.6.8 and 6.1.1.4'
H H 0.0000 0.0000 'International Tables Vol C Tables 4.2.6.8 and 6.1.1.4'
O O 0.0106 0.0060 'International Tables Vol C Tables 4.2.6.8 and 6.1.1.4'
Rb Rb -0.9393 2.9676 'International Tables Vol C Tables 4.2.6.8 and 6.1.1.4'

loop_
_geom_angle_atom_site_label_1
_geom_angle_atom_site_label_2
_geom_angle_atom_site_label_3
_geom_angle
_geom_angle_site_symmetry_1
_geom_angle_site_symmetry_3
O2 Rb1 O2 154.40(5) 1_655 2_355
O2 Rb1 O1 66.44(3) 1_655 2_455
O2 Rb1 O1 122.78(3) 2_355 2_455
O2 Rb1 O1 122.78(3) 1_655 .
O2 Rb1 O1 66.44(3) 2_355 .
O1 Rb1 O1 142.68(5) 2_455 .
O2 Rb1 O2 85.05(3) 1_655 5_456
O2 Rb1 O2 74.97(3) 2_355 5_456
O1 Rb1 O2 77.72(3) 2_455 5_456
O1 Rb1 O2 135.38(3) . 5_456
O2 Rb1 O2 74.97(3) 1_655 6_656
O2 Rb1 O2 85.05(3) 2_355 6_656
O1 Rb1 O2 135.38(3) 2_455 6_656
O1 Rb1 O2 77.72(3) . 6_656
O2 Rb1 O2 77.48(5) 5_456 6_656
O2 Rb1 O1 83.29(3) 1_655 6_655
O2 Rb1 O1 121.86(4) 2_355 6_655
O1 Rb1 O1 71.75(4) 2_455 6_655
O1 Rb1 O1 73.73(3) . 6_655
O2 Rb1 O1 149.47(3) 5_456 6_655
O2 Rb1 O1 125.83(3) 6_656 6_655
O2 Rb1 O1 121.86(4) 1_655 5_455
O2 Rb1 O1 83.29(3) 2_355 5_455
O1 Rb1 O1 73.73(3) 2_455 5_455
O1 Rb1 O1 71.75(4) . 5_455
O2 Rb1 O1 125.83(3) 5_456 5_455
O2 Rb1 O1 149.47(3) 6_656 5_455
O1 Rb1 O1 43.95(4) 6_655 5_455
O2 Rb1 C1 96.81(4) 1_655 5_456
O2 Rb1 C1 60.33(3) 2_355 5_456
O1 Rb1 C1 94.49(4) 2_455 5_456
O1 Rb1 C1 117.73(3) . 5_456
O2 Rb1 C1 17.65(3) 5_456 5_456
O2 Rb1 C1 68.14(4) 6_656 5_456
O1 Rb1 C1 165.03(4) 6_655 5_456
O1 Rb1 C1 127.55(4) 5_455 5_456
O2 Rb1 C1 60.33(3) 1_655 6_656
O2 Rb1 C1 96.81(4) 2_355 6_656
O1 Rb1 C1 117.73(3) 2_455 6_656
O1 Rb1 C1 94.48(4) . 6_656
O2 Rb1 C1 68.14(4) 5_456 6_656
O2 Rb1 C1 17.65(3) 6_656 6_656
O1 Rb1 C1 127.55(4) 6_655 6_656
O1 Rb1 C1 165.03(4) 5_455 6_656
C1 Rb1 C1 63.69(6) 5_456 6_656
O2 Rb1 C1 69.42(4) 1_655 2_455
O2 Rb1 C1 111.62(4) 2_355 2_455
O1 Rb1 C1 18.65(4) 2_455 2_455
O1 Rb1 C1 157.37(4) . 2_455
O2 Rb1 C1 59.16(4) 5_456 2_455
O2 Rb1 C1 124.91(4) 6_656 2_455
O1 Rb1 C1 90.31(4) 6_655 2_455
O1 Rb1 C1 85.63(4) 5_455 2_455
C1 Rb1 C1 75.84(5) 5_456 2_455
C1 Rb1 C1 108.04(3) 6_656 2_455
O2 Rb1 C1 111.62(4) 1_655 .
O2 Rb1 C1 69.42(4) 2_355 .
O1 Rb1 C1 157.37(4) 2_455 .
O1 Rb1 C1 18.65(4) . .
O2 Rb1 C1 124.91(4) 5_456 .
O2 Rb1 C1 59.16(4) 6_656 .
O1 Rb1 C1 85.63(4) 6_655 .
O1 Rb1 C1 90.31(4) 5_455 .
C1 Rb1 C1 108.04(3) 5_456 .
C1 Rb1 C1 75.84(5) 6_656 .
C1 Rb1 C1 175.62(6) 2_455 .
O2 Rb1 H1 137.4 1_655 .
O2 Rb1 H1 52.4 2_355 .
O1 Rb1 H1 141.6 2_455 .
O1 Rb1 H1 14.9 . .
O2 Rb1 H1 125.0 5_456 .
O2 Rb1 H1 82.6 6_656 .
O1 Rb1 H1 81.2 6_655 .
O1 Rb1 H1 67.9 5_455 .
C1 Rb1 H1 107.9 5_456 .
C1 Rb1 H1 100.2 6_656 .
C1 Rb1 H1 149.5 2_455 .
C1 Rb1 H1 28.0 . .
C1 O1 Rb1 113.17(11) . .
C1 O1 Rb1 138.19(11) . 5_455
Rb1 O1 Rb1 108.25(4) . 5_455
C1 O1 H1 109.5 . .
Rb1 O1 H1 94.4 . .
Rb1 O1 H1 72.0 5_455 .
C1 O2 Rb1 124.83(12) . 1_455
C1 O2 Rb1 113.78(11) . 5_456
Rb1 O2 Rb1 94.95(3) 1_455 5_456
C5 O3 C5 122.6(2) . 3_545
O2 C1 O1 123.53(18) . .
O2 C1 C2 121.28(17) . .
O1 C1 C2 115.20(15) . .
O1 C1 Rb1 101.20(11) . 5_456
C2 C1 Rb1 121.49(11) . 5_456
O2 C1 Rb1 118.71(12) . .
O1 C1 Rb1 48.18(9) . .
C2 C1 Rb1 99.53(10) . .
Rb1 C1 Rb1 71.96(3) 5_456 .
O1 C1 Rb1 91.47(10) . 1_455
C2 C1 Rb1 144.09(12) . 1_455
Rb1 C1 Rb1 71.92(3) 5_456 1_455
Rb1 C1 Rb1 116.35(5) . 1_455
C7 C2 C3 118.56(16) . .
C7 C2 C1 120.15(16) . .
C3 C2 C1 121.28(15) . .
C4 C3 C2 120.95(15) . .
C4 C3 H3A 119.5 . .
C2 C3 H3A 119.5 . .
C3 C4 C5 119.45(16) . .
C3 C4 H4A 120.3 . .
C5 C4 H4A 120.3 . .
C4 C5 O3 115.21(16) . .
C4 C5 C6 121.04(15) . .
O3 C5 C6 123.52(15) . .
C7 C6 C5 118.52(16) . .
C7 C6 H6A 120.7 . .
C5 C6 H6A 120.7 . .
C6 C7 C2 121.47(17) . .
C6 C7 H7A 119.3 . .
C2 C7 H7A 119.3 . .

loop_
_geom_bond_atom_site_label_1
_geom_bond_atom_site_label_2
_geom_bond_distance
_geom_bond_site_symmetry_2
Rb1 O2 2.8821(12) 1_655
Rb1 O2 2.8821(12) 2_355
Rb1 O1 3.0158(14) 2_455
Rb1 O1 3.0158(14) .
Rb1 O2 3.0398(13) 5_456
Rb1 O2 3.0398(13) 6_656
Rb1 O1 3.2836(13) 6_655
Rb1 O1 3.2836(13) 5_455
O1 C1 1.294(2) .
O1 H1 0.8200 .
O2 C1 1.230(2) .
O3 C5 1.3828(18) .
O3 C5 1.3829(18) 3_545
C1 C2 1.492(3) .
C2 C7 1.386(3) .
C2 C3 1.389(2) .
C3 C4 1.379(2) .
C3 H3A 0.9300 .
C4 C5 1.379(2) .
C4 H4A 0.9300 .
C5 C6 1.390(2) .
C6 C7 1.383(2) .
C6 H6A 0.9300 .
C7 H7A 0.9300 .

loop_
_geom_hbond_atom_site_label_D
_geom_hbond_atom_site_label_H
_geom_hbond_atom_site_label_A
_geom_hbond_distance_DH
_geom_hbond_distance_HA
_geom_hbond_distance_DA
_geom_hbond_angle_DHA
_geom_hbond_site_symmetry_A
O1 H1 O1 0.82 1.64 2.458(2) 172.3 2_355
